data_7720767
loop_
_publ_author_name
'Riedmaier, Jonas'
'Maichle-M&#xf6;ssmer, C&#xe4;cilia'
'Anwander, Reiner'

_publ_section_title
;
 CO<sub>2</sub> uptake potential of cerium(III) triazolates and
 tetrazolates.
;
_journal_issue 16
_journal_name_full 'Dalton transactions (Cambridge, England : 2003)'
_journal_page_first 6302
_journal_page_last 6311
_journal_paper_doi 10.1039/d6dt00453a
_journal_volume 55
_journal_year 2026
_chemical_formula_sum 'C31 H41 Ce N12 O'
_chemical_formula_weight 737.88
_chemical_properties_physical Air-sensitive,Moisture-sensitive
_space_group_crystal_system monoclinic
_space_group_IT_number 14
_space_group_name_Hall '-P 2ybc'
_space_group_name_H-M_alt 'P 1 21/c 1'
_atom_sites_solution_hydrogens geom
_audit_creation_method SHELXL-2018/3
_audit_update_record
;
2026-02-12 deposited with the CCDC.	2026-03-27 downloaded from the CCDC.
;
_cell_angle_alpha 90
_cell_angle_beta 102.2090(10)
_cell_angle_gamma 90
_cell_formula_units_Z 4
_cell_length_a 8.3105(5)
_cell_length_b 20.9901(12)
_cell_length_c 19.3244(11)
_cell_measurement_reflns_used 9992
_cell_measurement_temperature 100(2)
_cell_measurement_theta_max 26.36
_cell_measurement_theta_min 2.22
_cell_volume 3294.7(3)
_computing_cell_refinement 'SAINT V8.38A (Bruker AXS Inc., 2017)'
_computing_data_collection 'APEX3 v2017.3-0 (Bruker AXS)'
_computing_data_reduction 'SAINT V8.38A (Bruker AXS Inc., 2017)'
_computing_molecular_graphics Ortep/Mercury/Povray
_computing_publication_material SHELXL/CIFTAB
_computing_structure_refinement 'SHELXL-2018/3 (Sheldrick, 2018)'
_computing_structure_solution 'SHELXT 2018/2 (Sheldrick, 2018)'
_diffrn_ambient_temperature 100(2)
_diffrn_measured_fraction_theta_full 1.000
_diffrn_measured_fraction_theta_max 0.957
_diffrn_measurement_device_type 'Bruker APEX II DUO'
_diffrn_measurement_method 'omega scans'
_diffrn_radiation_type MoK\a
_diffrn_radiation_wavelength 0.71073
_diffrn_reflns_av_R_equivalents 0.0839
_diffrn_reflns_av_unetI/netI 0.0580
_diffrn_reflns_Laue_measured_fraction_full 1.000
_diffrn_reflns_Laue_measured_fraction_max 0.957
_diffrn_reflns_limit_h_max 12
_diffrn_reflns_limit_h_min -12
_diffrn_reflns_limit_k_max 30
_diffrn_reflns_limit_k_min -30
_diffrn_reflns_limit_l_max 28
_diffrn_reflns_limit_l_min -28
_diffrn_reflns_number 76123
_diffrn_reflns_point_group_measured_fraction_full 1.000
_diffrn_reflns_point_group_measured_fraction_max 0.957
_diffrn_reflns_theta_full 25.242
_diffrn_reflns_theta_max 31.969
_diffrn_reflns_theta_min 1.450
_diffrn_source 'ImuS-focus sealed tube'
_exptl_absorpt_coefficient_mu 1.427
_exptl_absorpt_correction_type multi-scan
_exptl_absorpt_process_details Sadbas
_exptl_crystal_colour colourless
_exptl_crystal_density_diffrn 1.488
_exptl_crystal_description needle
_exptl_crystal_F_000 1508
_exptl_crystal_size_max 0.169
_exptl_crystal_size_mid 0.066
_exptl_crystal_size_min 0.064
_exptl_transmission_factor_max 0.7463
_exptl_transmission_factor_min 0.5514
_refine_diff_density_max 2.559
_refine_diff_density_min -0.979
_refine_diff_density_rms 0.119
_refine_ls_extinction_method none
_refine_ls_goodness_of_fit_ref 1.038
_refine_ls_hydrogen_treatment constr
_refine_ls_matrix_type full
_refine_ls_number_parameters 491
_refine_ls_number_reflns 10925
_refine_ls_number_restraints 468
_refine_ls_restrained_S_all 1.018
_refine_ls_R_factor_all 0.0633
_refine_ls_R_factor_gt 0.0382
_refine_ls_shift/su_max 0.001
_refine_ls_shift/su_mean 0.000
_refine_ls_structure_factor_coef Fsqd
_refine_ls_weighting_details 'w=1/[\s^2^(Fo^2^)+(0.0265P)^2^+3.5548P] where P=(Fo^2^+2Fc^2^)/3'
_refine_ls_weighting_scheme calc
_refine_ls_wR_factor_gt 0.0791
_refine_ls_wR_factor_ref 0.0906
_reflns_Friedel_coverage 0.000
_reflns_number_gt 8061
_reflns_number_total 10925
_reflns_threshold_expression 'I > 2\s(I)'
_cod_data_source_file d6dt00453a2.cif
_cod_data_source_block 6_mo_JR171_0m_a
_cod_depositor_comments 'Adding full bibliography for 7720764--7720768.cif.'
_cod_original_sg_symbol_H-M 'P 21/c'
_cod_database_code 7720767
_shelx_shelxl_version_number 2018/3
_shelx_space_group_comment
;
The symmetry employed for this shelxl refinement is uniquely defined
by the following loop, which should always be used as a source of
symmetry information in preference to the above space-group names.
They are only intended as comments.
;
_shelx_estimated_absorpt_t_min 0.795
_shelx_estimated_absorpt_t_max 0.914

loop_
_space_group_symop_operation_xyz
'x, y, z'
'-x, y+1/2, -z+1/2'
'-x, -y, -z'
'x, -y-1/2, z-1/2'

loop_
_atom_site_label
_atom_site_type_symbol
_atom_site_fract_x
_atom_site_fract_y
_atom_site_fract_z
_atom_site_U_iso_or_equiv
_atom_site_adp_type
_atom_site_occupancy
_atom_site_site_symmetry_order
_atom_site_calc_flag
_atom_site_refinement_flags_posn
_atom_site_refinement_flags_adp
_atom_site_refinement_flags_occupancy
_atom_site_disorder_assembly
_atom_site_disorder_group
C1 C 0.9078(4) 0.6006(2) 0.7482(3) 0.0576(11) Uani 1 1 d . . . . .
H1A H 0.941772 0.625984 0.710504 0.069 Uiso 1 1 calc R U . . .
H1B H 0.993310 0.606698 0.791855 0.069 Uiso 1 1 calc R U . . .
C2 C 0.9105(4) 0.5345(2) 0.7285(3) 0.0584(12) Uani 1 1 d . . . . .
H2A H 0.926358 0.508665 0.772273 0.070 Uiso 1 1 calc R U . . .
H2B H 1.008237 0.527591 0.707646 0.070 Uiso 1 1 calc R U . . .
C3 C 0.7539(5) 0.53488(19) 0.60633(19) 0.0516(11) Uani 1 1 d . . . . .
H3A H 0.847138 0.564574 0.607793 0.062 Uiso 1 1 calc R U . . .
H3B H 0.768961 0.499059 0.574970 0.062 Uiso 1 1 calc R U . . .
C4 C 0.6050(5) 0.5676(2) 0.57435(18) 0.0513(11) Uani 1 1 d . . . . .
H4A H 0.520209 0.535182 0.556028 0.062 Uiso 1 1 calc R U . . .
H4B H 0.625981 0.591690 0.533095 0.062 Uiso 1 1 calc R U . . .
C5 C 0.6393(5) 0.66884(17) 0.63801(19) 0.0461(9) Uani 1 1 d . . . . .
H5A H 0.736758 0.663964 0.616591 0.055 Uiso 1 1 calc R U . . .
H5B H 0.577183 0.706399 0.615659 0.055 Uiso 1 1 calc R U . . .
C6 C 0.6969(6) 0.68242(18) 0.71290(19) 0.0531(11) Uani 1 1 d . . . . .
H6A H 0.606578 0.703913 0.729924 0.064 Uiso 1 1 calc R U . . .
H6B H 0.788817 0.713228 0.717697 0.064 Uiso 1 1 calc R U . . .
C7 C 0.7777(5) 0.65346(18) 0.83388(17) 0.0457(9) Uani 1 1 d . . . . .
H7A H 0.863013 0.686460 0.840980 0.069 Uiso 1 1 calc R U . . .
H7B H 0.811743 0.618771 0.867751 0.069 Uiso 1 1 calc R U . . .
H7C H 0.674177 0.671816 0.841273 0.069 Uiso 1 1 calc R U . . .
C8 C 0.7853(4) 0.43951(17) 0.6756(2) 0.0437(9) Uani 1 1 d . . . . .
H8A H 0.688209 0.420877 0.644492 0.066 Uiso 1 1 calc R U . . .
H8B H 0.797271 0.421801 0.723373 0.066 Uiso 1 1 calc R U . . .
H8C H 0.883597 0.429531 0.657258 0.066 Uiso 1 1 calc R U . . .
C9 C 0.3723(4) 0.63166(16) 0.57794(16) 0.0323(7) Uani 1 1 d . . . . .
H9A H 0.385528 0.651109 0.533377 0.048 Uiso 1 1 calc R U . . .
H9B H 0.322067 0.662535 0.605018 0.048 Uiso 1 1 calc R U . . .
H9C H 0.301278 0.594074 0.567742 0.048 Uiso 1 1 calc R U . . .
C10 C 0.7336(3) 0.40880(13) 0.86138(14) 0.0226(5) Uani 1 1 d . . . . .
C11 C 0.7496(3) 0.34322(14) 0.85199(15) 0.0272(6) Uani 1 1 d . . . . .
H11 H 0.693122 0.322286 0.810303 0.033 Uiso 1 1 calc R U . . .
C12 C 0.8505(4) 0.31044(15) 0.90559(16) 0.0320(7) Uani 1 1 d . . . . .
H12 H 0.863809 0.265806 0.900912 0.038 Uiso 1 1 calc R U . . .
C13 C 0.9353(4) 0.34150(15) 0.96772(15) 0.0305(6) Uani 1 1 d . . . . .
H13 H 1.004489 0.317037 1.003445 0.037 Uiso 1 1 calc R U . . .
C14 C 0.9211(3) 0.40538(15) 0.97798(14) 0.0275(6) Uani 1 1 d . . . . .
H14 H 0.978470 0.425809 1.019841 0.033 Uiso 1 1 calc R U . . .
C15 C 0.8171(3) 0.43962(14) 0.92355(14) 0.0233(5) Uani 1 1 d . . . . .
C16 C 0.1690(3) 0.42317(13) 0.57025(13) 0.0207(5) Uani 1 1 d . . . . .
C17 C 0.0710(4) 0.38458(15) 0.51793(16) 0.0293(6) Uani 1 1 d . . . . .
H17 H -0.028407 0.399820 0.488990 0.035 Uiso 1 1 calc R U . . .
C18 C 0.1269(4) 0.32411(15) 0.51111(17) 0.0339(7) Uani 1 1 d . . . . .
H18 H 0.063915 0.296664 0.476611 0.041 Uiso 1 1 calc R U . . .
C19 C 0.2747(5) 0.30108(15) 0.55351(17) 0.0376(8) Uani 1 1 d . . . . .
H19 H 0.308167 0.258667 0.546717 0.045 Uiso 1 1 calc R U . . .
C20 C 0.3716(4) 0.33810(14) 0.60424(15) 0.0332(7) Uani 1 1 d . . . . .
H20 H 0.470846 0.322313 0.632810 0.040 Uiso 1 1 calc R U . . .
C21 C 0.3168(3) 0.40061(13) 0.61194(13) 0.0221(5) Uani 1 1 d . . . . .
C28 C 0.2928(4) 0.50048(15) 0.87773(15) 0.0312(6) Uani 1 1 d . . . . .
H28A H 0.185917 0.519525 0.881439 0.037 Uiso 1 1 calc R U . . .
H28B H 0.381779 0.531042 0.896897 0.037 Uiso 1 1 calc R U . . .
C29 C 0.3196(4) 0.43841(16) 0.91713(17) 0.0362(7) Uani 1 1 d . . . . .
H29A H 0.274289 0.439449 0.960543 0.043 Uiso 1 1 calc R U . . .
H29B H 0.437828 0.427016 0.929757 0.043 Uiso 1 1 calc R U . . .
C30 C 0.2226(5) 0.39265(18) 0.86158(19) 0.0469(9) Uani 1 1 d . . . . .
H30A H 0.260997 0.348200 0.870806 0.056 Uiso 1 1 calc R U . . .
H30B H 0.103133 0.394681 0.860673 0.056 Uiso 1 1 calc R U . . .
C31 C 0.2598(4) 0.41705(14) 0.79404(16) 0.0288(6) Uani 1 1 d . . . . .
H31A H 0.356462 0.394677 0.783237 0.035 Uiso 1 1 calc R U . . .
H31B H 0.164544 0.410228 0.754293 0.035 Uiso 1 1 calc R U . . .
Ce1 Ce 0.50314(2) 0.54129(2) 0.73637(2) 0.01815(5) Uani 1 1 d D . . . .
N1 N 0.7535(3) 0.62824(12) 0.76067(13) 0.0281(5) Uani 1 1 d . . . . .
N2 N 0.7653(3) 0.50925(12) 0.67829(13) 0.0281(5) Uani 1 1 d . . . . .
N3 N 0.5349(3) 0.61249(11) 0.61962(12) 0.0238(5) Uani 1 1 d . . . . .
N4 N 0.7795(3) 0.50304(12) 0.91807(12) 0.0265(5) Uani 1 1 d . . . . .
N5 N 0.6785(3) 0.50959(12) 0.85529(12) 0.0243(5) Uani 1 1 d . . . . .
N6 N 0.6479(3) 0.45467(11) 0.81906(11) 0.0218(4) Uani 1 1 d . . . . .
N7 N 0.3827(3) 0.44941(11) 0.65530(11) 0.0222(5) Uani 1 1 d . . . . .
N8 N 0.2761(3) 0.49809(11) 0.63945(11) 0.0213(4) Uani 1 1 d . . . . .
N9 N 0.1472(3) 0.48490(11) 0.58874(12) 0.0227(5) Uani 1 1 d . . . . .
O1 O 0.2940(2) 0.48465(10) 0.80432(10) 0.0244(4) Uani 1 1 d . . . . .
C22 C 0.2052(10) 0.7185(4) 0.7741(4) 0.0218(13) Uani 0.579(11) 1 d . U P A 1
C23 C 0.1154(9) 0.7721(3) 0.7889(4) 0.0294(14) Uani 0.579(11) 1 d . U P A 1
H23 H 0.050598 0.796880 0.752188 0.035 Uiso 0.579(11) 1 calc R U P A 1
C24 C 0.1263(11) 0.7868(3) 0.8595(4) 0.0365(18) Uani 0.579(11) 1 d . U P A 1
H24 H 0.068553 0.822825 0.871501 0.044 Uiso 0.579(11) 1 calc R U P A 1
C25 C 0.2211(13) 0.7498(4) 0.9140(5) 0.0365(19) Uani 0.579(11) 1 d . U P A 1
H25 H 0.225238 0.761766 0.961699 0.044 Uiso 0.579(11) 1 calc R U P A 1
C26 C 0.3074(10) 0.6972(3) 0.9010(3) 0.0298(14) Uani 0.579(11) 1 d . U P A 1
H26 H 0.370017 0.672337 0.938238 0.036 Uiso 0.579(11) 1 calc R U P A 1
C27 C 0.2979(10) 0.6821(4) 0.8285(4) 0.0212(13) Uani 0.579(11) 1 d . U P A 1
N10 N 0.367(2) 0.6309(7) 0.7957(5) 0.0207(16) Uani 0.579(11) 1 d D U P A 1
N11 N 0.311(3) 0.6378(9) 0.7263(6) 0.021(2) Uani 0.579(11) 1 d D U P A 1
N12 N 0.2139(18) 0.6900(6) 0.7106(4) 0.0241(16) Uani 0.579(11) 1 d . U P A 1
C22A C 0.2457(14) 0.7101(5) 0.7977(6) 0.0196(17) Uani 0.421(11) 1 d . U P A 2
C23A C 0.1726(11) 0.7649(4) 0.8232(6) 0.0296(19) Uani 0.421(11) 1 d . U P A 2
H23A H 0.103441 0.793359 0.792080 0.035 Uiso 0.421(11) 1 calc R U P A 2
C24A C 0.2081(16) 0.7738(5) 0.8947(7) 0.033(2) Uani 0.421(11) 1 d . U P A 2
H24A H 0.161136 0.809327 0.913583 0.040 Uiso 0.421(11) 1 calc R U P A 2
C25A C 0.3104(15) 0.7329(4) 0.9413(6) 0.037(2) Uani 0.421(11) 1 d . U P A 2
H25A H 0.330469 0.741777 0.990579 0.044 Uiso 0.421(11) 1 calc R U P A 2
C26A C 0.3836(14) 0.6801(4) 0.9187(4) 0.0287(19) Uani 0.421(11) 1 d . U P A 2
H26A H 0.454038 0.652681 0.950616 0.034 Uiso 0.421(11) 1 calc R U P A 2
C27A C 0.3465(13) 0.6696(5) 0.8444(5) 0.0180(17) Uani 0.421(11) 1 d . U P A 2
N10A N 0.391(3) 0.6244(10) 0.8089(7) 0.023(2) Uani 0.421(11) 1 d D U P A 2
N11A N 0.319(4) 0.6380(12) 0.7402(9) 0.017(2) Uani 0.421(11) 1 d D U P A 2
N12A N 0.233(2) 0.6889(9) 0.7300(6) 0.023(2) Uani 0.421(11) 1 d . U P A 2

loop_
_atom_site_aniso_label
_atom_site_aniso_U_11
_atom_site_aniso_U_22
_atom_site_aniso_U_33
_atom_site_aniso_U_23
_atom_site_aniso_U_13
_atom_site_aniso_U_12
C1 0.0207(17) 0.066(3) 0.081(3) -0.009(2) -0.0003(17) -0.0057(17)
C2 0.0191(16) 0.074(3) 0.077(3) 0.000(2) 0.0002(17) 0.0114(17)
C3 0.067(3) 0.060(2) 0.0354(18) 0.0199(17) 0.0278(18) 0.040(2)
C4 0.069(3) 0.064(2) 0.0252(16) 0.0132(16) 0.0196(17) 0.039(2)
C5 0.052(2) 0.0383(19) 0.0395(19) 0.0170(15) -0.0089(16) -0.0125(16)
C6 0.079(3) 0.0358(19) 0.0365(19) 0.0075(15) -0.0049(19) -0.0188(19)
C7 0.051(2) 0.054(2) 0.0281(16) -0.0043(15) 0.0003(15) -0.0300(18)
C8 0.0409(19) 0.0410(19) 0.059(2) 0.0218(17) 0.0322(17) 0.0225(15)
C9 0.0280(15) 0.0394(17) 0.0267(14) 0.0092(12) -0.0004(12) 0.0096(13)
C10 0.0204(13) 0.0287(14) 0.0178(12) 0.0058(10) 0.0016(10) -0.0042(11)
C11 0.0257(14) 0.0292(15) 0.0232(13) 0.0040(11) -0.0029(11) -0.0092(11)
C12 0.0322(16) 0.0262(15) 0.0326(15) 0.0100(12) -0.0041(12) -0.0092(12)
C13 0.0283(15) 0.0345(16) 0.0245(14) 0.0130(12) -0.0041(11) -0.0051(12)
C14 0.0224(13) 0.0377(16) 0.0185(12) 0.0057(11) -0.0044(10) -0.0041(12)
C15 0.0193(12) 0.0305(14) 0.0188(12) 0.0042(10) 0.0016(10) -0.0030(10)
C16 0.0177(12) 0.0256(13) 0.0202(12) 0.0015(10) 0.0074(10) -0.0018(10)
C17 0.0238(14) 0.0349(17) 0.0305(15) -0.0042(12) 0.0088(11) -0.0086(12)
C18 0.0430(18) 0.0286(16) 0.0322(16) -0.0057(12) 0.0129(14) -0.0175(14)
C19 0.064(2) 0.0206(14) 0.0323(16) 0.0005(12) 0.0202(16) 0.0026(14)
C20 0.0497(19) 0.0272(15) 0.0228(14) 0.0030(11) 0.0078(13) 0.0111(14)
C21 0.0272(13) 0.0257(13) 0.0147(11) 0.0016(10) 0.0073(10) 0.0022(11)
C28 0.0345(16) 0.0374(17) 0.0242(14) -0.0056(12) 0.0120(12) -0.0040(13)
C29 0.0414(18) 0.0435(18) 0.0272(15) 0.0029(13) 0.0146(14) -0.0003(15)
C30 0.062(2) 0.040(2) 0.046(2) -0.0006(16) 0.0280(18) -0.0112(18)
C31 0.0231(14) 0.0306(15) 0.0325(15) -0.0047(12) 0.0056(12) -0.0043(12)
Ce1 0.01489(7) 0.02548(8) 0.01375(7) 0.00083(6) 0.00230(5) 0.00133(6)
N1 0.0236(12) 0.0332(13) 0.0261(12) 0.0065(10) 0.0021(9) -0.0070(10)
N2 0.0215(11) 0.0360(14) 0.0291(12) 0.0145(10) 0.0103(10) 0.0107(10)
N3 0.0230(11) 0.0291(13) 0.0196(10) 0.0047(9) 0.0051(9) 0.0072(9)
N4 0.0247(12) 0.0334(13) 0.0180(11) 0.0004(9) -0.0029(9) -0.0007(10)
N5 0.0206(11) 0.0312(13) 0.0191(10) 0.0007(9) -0.0005(9) -0.0009(9)
N6 0.0190(10) 0.0291(12) 0.0157(10) 0.0036(9) 0.0000(8) -0.0044(9)
N7 0.0224(11) 0.0293(13) 0.0139(10) -0.0011(8) 0.0020(8) 0.0078(9)
N8 0.0176(10) 0.0267(12) 0.0194(10) 0.0001(9) 0.0032(8) 0.0057(9)
N9 0.0185(11) 0.0272(12) 0.0219(11) -0.0033(9) 0.0029(9) 0.0017(9)
O1 0.0238(10) 0.0299(10) 0.0208(9) -0.0039(8) 0.0077(8) -0.0040(8)
C22 0.026(4) 0.017(3) 0.027(3) 0.004(2) 0.015(3) -0.001(2)
C23 0.034(3) 0.014(2) 0.047(4) 0.004(2) 0.024(3) 0.002(2)
C24 0.052(4) 0.013(2) 0.056(4) -0.011(2) 0.036(3) -0.009(2)
C25 0.052(5) 0.026(4) 0.038(4) -0.016(3) 0.025(3) -0.016(3)
C26 0.035(4) 0.027(3) 0.029(3) -0.007(2) 0.011(2) -0.014(2)
C27 0.021(4) 0.020(3) 0.023(3) -0.004(2) 0.005(2) -0.003(2)
N10 0.025(4) 0.026(3) 0.011(3) -0.001(3) 0.002(3) -0.005(2)
N11 0.028(4) 0.026(3) 0.012(4) -0.002(3) 0.007(4) 0.003(3)
N12 0.027(4) 0.022(3) 0.025(3) -0.001(3) 0.010(4) 0.007(2)
C22A 0.024(5) 0.013(4) 0.025(4) 0.000(3) 0.013(3) -0.003(3)
C23A 0.027(4) 0.015(3) 0.050(5) -0.002(3) 0.015(4) 0.002(3)
C24A 0.038(5) 0.019(5) 0.050(5) -0.011(4) 0.027(4) -0.004(4)
C25A 0.056(6) 0.027(4) 0.037(4) -0.011(3) 0.029(4) -0.011(4)
C26A 0.041(5) 0.024(4) 0.023(3) -0.002(3) 0.013(3) -0.009(3)
C27A 0.024(5) 0.010(3) 0.021(3) 0.002(2) 0.008(3) -0.007(3)
N10A 0.032(7) 0.029(5) 0.006(4) 0.000(4) -0.001(4) -0.006(3)
N11A 0.019(4) 0.021(4) 0.012(5) -0.006(4) 0.005(5) 0.000(3)
N12A 0.024(4) 0.018(3) 0.027(5) 0.000(4) 0.006(5) 0.002(3)

loop_
_atom_type_symbol
_atom_type_description
_atom_type_scat_dispersion_real
_atom_type_scat_dispersion_imag
_atom_type_scat_source
C C 0.0033 0.0016 'International Tables Vol C Tables 4.2.6.8 and 6.1.1.4'
H H 0.0000 0.0000 'International Tables Vol C Tables 4.2.6.8 and 6.1.1.4'
Ce Ce -0.2486 2.6331 'International Tables Vol C Tables 4.2.6.8 and 6.1.1.4'
N N 0.0061 0.0033 'International Tables Vol C Tables 4.2.6.8 and 6.1.1.4'
O O 0.0106 0.0060 'International Tables Vol C Tables 4.2.6.8 and 6.1.1.4'

loop_
_geom_angle_atom_site_label_1
_geom_angle_atom_site_label_2
_geom_angle_atom_site_label_3
_geom_angle
_geom_angle_site_symmetry_1
_geom_angle_site_symmetry_3
_geom_angle_publ_flag
C2 C1 N1 119.1(3) . . ?
C1 C2 N2 117.5(3) . . ?
C4 C3 N2 117.2(3) . . ?
C3 C4 N3 117.4(3) . . ?
C6 C5 N3 117.0(3) . . ?
C5 C6 N1 117.8(3) . . ?
N6 C10 C11 132.0(2) . . ?
N6 C10 C15 106.7(2) . . ?
C11 C10 C15 121.2(2) . . ?
C12 C11 C10 117.1(3) . . ?
C11 C12 C13 121.6(3) . . ?
C14 C13 C12 122.2(3) . . ?
C13 C14 C15 116.8(3) . . ?
N4 C15 C14 130.5(3) . . ?
N4 C15 C10 108.5(2) . . ?
C14 C15 C10 121.0(3) . . ?
N9 C16 C21 108.6(2) . . ?
N9 C16 C17 130.0(3) . . ?
C21 C16 C17 121.4(3) . . ?
C18 C17 C16 116.5(3) . . ?
C17 C18 C19 122.3(3) . . ?
C20 C19 C18 121.9(3) . . ?
C19 C20 C21 116.7(3) . . ?
N7 C21 C16 106.8(2) . . ?
N7 C21 C20 132.0(3) . . ?
C16 C21 C20 121.2(3) . . ?
O1 C28 C29 105.3(2) . . ?
C28 C29 C30 100.9(3) . . ?
C31 C30 C29 102.8(3) . . ?
O1 C31 C30 106.6(2) . . ?
N8 Ce1 N10A 110.7(5) . . ?
N8 Ce1 N5 140.61(8) . . ?
N10A Ce1 N5 83.5(3) . . ?
N8 Ce1 N6 112.83(7) . . ?
N10A Ce1 N6 108.9(3) . . ?
N5 Ce1 N6 30.67(7) . . ?
N8 Ce1 N11A 87.1(6) . . ?
N10A Ce1 N11A 31.2(3) . . ?
N5 Ce1 N11A 114.5(4) . . ?
N6 Ce1 N11A 139.1(4) . . ?
N8 Ce1 N7 30.68(7) . . ?
N10A Ce1 N7 135.8(7) . . ?
N5 Ce1 N7 115.70(7) . . ?
N6 Ce1 N7 85.28(7) . . ?
N11A Ce1 N7 117.4(7) . . ?
N8 Ce1 N11 82.6(5) . . ?
N5 Ce1 N11 120.4(3) . . ?
N6 Ce1 N11 144.7(3) . . ?
N7 Ce1 N11 113.2(5) . . ?
N8 Ce1 N10 105.1(4) . . ?
N5 Ce1 N10 90.6(2) . . ?
N6 Ce1 N10 115.7(2) . . ?
N7 Ce1 N10 132.0(4) . . ?
N11 Ce1 N10 29.9(2) . . ?
N8 Ce1 O1 75.12(7) . . ?
N10A Ce1 O1 71.4(7) . . ?
N5 Ce1 O1 75.33(7) . . ?
N6 Ce1 O1 69.15(7) . . ?
N11A Ce1 O1 83.3(8) . . ?
N7 Ce1 O1 75.74(7) . . ?
N11 Ce1 O1 85.9(6) . . ?
N10 Ce1 O1 73.3(5) . . ?
N8 Ce1 N1 142.04(7) . . ?
N10A Ce1 N1 78.5(7) . . ?
N5 Ce1 N1 75.44(7) . . ?
N6 Ce1 N1 97.31(7) . . ?
N11A Ce1 N1 84.4(8) . . ?
N7 Ce1 N1 142.73(7) . . ?
N11 Ce1 N1 85.7(7) . . ?
N10 Ce1 N1 80.1(5) . . ?
O1 Ce1 N1 139.85(7) . . ?
N8 Ce1 N2 98.17(7) . . ?
N10A Ce1 N2 144.4(7) . . ?
N5 Ce1 N2 87.26(7) . . ?
N6 Ce1 N2 76.73(7) . . ?
N11A Ce1 N2 137.8(7) . . ?
N7 Ce1 N2 78.79(8) . . ?
N11 Ce1 N2 134.5(6) . . ?
N10 Ce1 N2 145.3(5) . . ?
O1 Ce1 N2 138.58(7) . . ?
N1 Ce1 N2 65.88(8) . . ?
N8 Ce1 N3 76.97(7) . . ?
N10A Ce1 N3 100.9(5) . . ?
N5 Ce1 N3 138.20(7) . . ?
N6 Ce1 N3 141.57(7) . . ?
N11A Ce1 N3 75.8(6) . . ?
N7 Ce1 N3 90.02(7) . . ?
N11 Ce1 N3 71.1(5) . . ?
N10 Ce1 N3 95.5(3) . . ?
O1 Ce1 N3 145.75(6) . . ?
N1 Ce1 N3 65.08(7) . . ?
N2 Ce1 N3 64.95(7) . . ?
C1 N1 C6 112.0(3) . . ?
C1 N1 C7 110.5(3) . . ?
C6 N1 C7 106.4(3) . . ?
C1 N1 Ce1 111.5(2) . . ?
C6 N1 Ce1 106.0(2) . . ?
C7 N1 Ce1 110.27(18) . . ?
C8 N2 C3 108.3(3) . . ?
C8 N2 C2 107.2(3) . . ?
C3 N2 C2 111.6(3) . . ?
C8 N2 Ce1 111.30(17) . . ?
C3 N2 Ce1 113.52(18) . . ?
C2 N2 Ce1 104.7(2) . . ?
C5 N3 C9 109.8(2) . . ?
C5 N3 C4 111.6(3) . . ?
C9 N3 C4 106.2(2) . . ?
C5 N3 Ce1 113.09(18) . . ?
C9 N3 Ce1 111.00(17) . . ?
C4 N3 Ce1 104.76(18) . . ?
N5 N4 C15 105.2(2) . . ?
N4 N5 N6 113.6(2) . . ?
N4 N5 Ce1 170.3(2) . . ?
N6 N5 Ce1 75.16(13) . . ?
N5 N6 C10 106.0(2) . . ?
N5 N6 Ce1 74.17(14) . . ?
C10 N6 Ce1 176.43(18) . . ?
N8 N7 C21 105.8(2) . . ?
N8 N7 Ce1 73.71(14) . . ?
C21 N7 Ce1 179.41(19) . . ?
N9 N8 N7 113.7(2) . . ?
N9 N8 Ce1 170.67(18) . . ?
N7 N8 Ce1 75.61(14) . . ?
N8 N9 C16 105.2(2) . . ?
C31 O1 C28 108.3(2) . . ?
C31 O1 Ce1 119.77(15) . . ?
C28 O1 Ce1 121.06(16) . . ?
N12 C22 C27 108.0(6) . . ?
N12 C22 C23 130.9(7) . . ?
C27 C22 C23 121.0(6) . . ?
C24 C23 C22 116.8(6) . . ?
C23 C24 C25 121.6(6) . . ?
C26 C25 C24 122.8(6) . . ?
C25 C26 C27 116.0(7) . . ?
C22 C27 C26 121.8(6) . . ?
C22 C27 N10 106.7(6) . . ?
C26 C27 N10 131.5(7) . . ?
N11 N10 C27 106.2(7) . . ?
N11 N10 Ce1 74.0(5) . . ?
C27 N10 Ce1 177.3(13) . . ?
N10 N11 N12 112.2(8) . . ?
N10 N11 Ce1 76.0(5) . . ?
N12 N11 Ce1 171.0(11) . . ?
N11 N12 C22 107.0(7) . . ?
N12A C22A C27A 109.9(9) . . ?
N12A C22A C23A 129.6(10) . . ?
C27A C22A C23A 120.5(9) . . ?
C24A C23A C22A 116.2(9) . . ?
C23A C24A C25A 122.8(9) . . ?
C26A C25A C24A 122.6(9) . . ?
C25A C26A C27A 115.4(8) . . ?
N10A C27A C22A 108.2(9) . . ?
N10A C27A C26A 129.4(9) . . ?
C22A C27A C26A 122.4(8) . . ?
C27A N10A N11A 104.5(10) . . ?
C27A N10A Ce1 174(2) . . ?
N11A N10A Ce1 75.1(6) . . ?
N12A N11A N10A 116.2(12) . . ?
N12A N11A Ce1 168.6(16) . . ?
N10A N11A Ce1 73.8(7) . . ?
N11A N12A C22A 101.3(10) . . ?

loop_
_geom_bond_atom_site_label_1
_geom_bond_atom_site_label_2
_geom_bond_distance
_geom_bond_site_symmetry_2
_geom_bond_publ_flag
C1 C2 1.441(6) . ?
C1 N1 1.473(4) . ?
C2 N2 1.477(5) . ?
C3 C4 1.436(5) . ?
C3 N2 1.475(4) . ?
C4 N3 1.486(4) . ?
C5 C6 1.453(5) . ?
C5 N3 1.465(4) . ?
C6 N1 1.477(4) . ?
C7 N1 1.484(4) . ?
C8 N2 1.475(4) . ?
C9 N3 1.475(3) . ?
C10 N6 1.363(3) . ?
C10 C11 1.398(4) . ?
C10 C15 1.411(4) . ?
C11 C12 1.372(4) . ?
C12 C13 1.416(4) . ?
C13 C14 1.364(4) . ?
C14 C15 1.409(4) . ?
C15 N4 1.366(4) . ?
C16 N9 1.366(3) . ?
C16 C21 1.401(4) . ?
C16 C17 1.412(4) . ?
C17 C18 1.367(4) . ?
C18 C19 1.410(5) . ?
C19 C20 1.371(5) . ?
C20 C21 1.407(4) . ?
C21 N7 1.363(3) . ?
C28 O1 1.459(3) . ?
C28 C29 1.502(4) . ?
C29 C30 1.536(5) . ?
C30 C31 1.494(4) . ?
C31 O1 1.452(4) . ?
Ce1 N8 2.529(2) . ?
Ce1 N10A 2.534(11) . ?
Ce1 N5 2.536(2) . ?
Ce1 N6 2.548(2) . ?
Ce1 N11A 2.550(11) . ?
Ce1 N7 2.552(2) . ?
Ce1 N11 2.562(9) . ?
Ce1 N10 2.587(8) . ?
Ce1 O1 2.6693(19) . ?
Ce1 N1 2.733(2) . ?
Ce1 N2 2.737(2) . ?
Ce1 N3 2.765(2) . ?
N4 N5 1.328(3) . ?
N5 N6 1.345(3) . ?
N7 N8 1.344(3) . ?
N8 N9 1.319(3) . ?
C22 N12 1.380(9) . ?
C22 C27 1.393(8) . ?
C22 C23 1.414(9) . ?
C23 C24 1.381(9) . ?
C24 C25 1.409(11) . ?
C25 C26 1.367(10) . ?
C26 C27 1.422(9) . ?
C27 N10 1.426(10) . ?
N10 N11 1.331(10) . ?
N11 N12 1.355(13) . ?
C22A N12A 1.364(13) . ?
C22A C27A 1.385(11) . ?
C22A C23A 1.437(12) . ?
C23A C24A 1.362(15) . ?
C24A C25A 1.396(14) . ?
C25A C26A 1.378(12) . ?
C26A C27A 1.420(12) . ?
C27A N10A 1.273(14) . ?
N10A N11A 1.366(15) . ?
N11A N12A 1.281(18) . ?
